data_7037677
loop_
_publ_author_name
'Singh, Vinay K.'
'Kadu, Rahul'
'Roy, Hetal'
'Raghavaiah, Pallepogu'
'Mobin, Shaikh M.'

_publ_section_title
;
 Phenolate based metallomacrocyclic xanthate complexes of Co(II)/Cu(II)
 and their exclusive deployment in [2&#x2009;:&#x2009;2] binuclear
 N,O-Schiff base macrocycle formation and in vitro anticancer studies.
;
_journal_issue 4
_journal_name_full 'Dalton transactions (Cambridge, England : 2003)'
_journal_page_first 1443
_journal_page_last 1454
_journal_paper_doi 10.1039/c5dt03407h
_journal_volume 45
_journal_year 2016
_chemical_formula_moiety 'C68 H44 Co2 N4 O6'
_chemical_formula_sum 'C68 H44 Co2 N4 O6'
_chemical_formula_weight 1130.93
_chemical_name_systematic
;
 ? 
;
_space_group_crystal_system monoclinic
_space_group_IT_number 14
_space_group_name_Hall '-P 2ybc'
_space_group_name_H-M_alt 'P 1 21/c 1'
_symmetry_space_group_name_Hall '-P 2ybc'
_symmetry_space_group_name_H-M 'P 1 21/c 1'
_atom_sites_solution_hydrogens geom
_atom_sites_solution_primary direct
_atom_sites_solution_secondary difmap
_audit_creation_date 2015-10-16
_audit_creation_method
;
Olex2 1.2
(compiled 2015.09.30 svn.r3233 for OlexSys, GUI svn.r5103)
;
_audit_update_record
;
2015-11-19 deposited with the CCDC.
2015-12-01 downloaded from the CCDC.
;
_cell_angle_alpha 90.00
_cell_angle_beta 95.358(4)
_cell_angle_gamma 90.00
_cell_formula_units_Z 4
_cell_length_a 11.840(3)
_cell_length_b 12.679(3)
_cell_length_c 37.680(8)
_cell_measurement_reflns_used 5488
_cell_measurement_temperature 298(2)
_cell_measurement_theta_max 22.63
_cell_measurement_theta_min 2.29
_cell_volume 5632(2)
_computing_cell_refinement 'Bruker SMART'
_computing_data_collection 'Bruker SMART'
_computing_data_reduction 'Bruker SAINT'
_computing_molecular_graphics 'Olex2 (Dolomanov et al., 2009)'
_computing_publication_material 'Olex2 (Dolomanov et al., 2009)'
_computing_structure_refinement 'XL (Sheldrick, 2008)'
_computing_structure_solution 'XS (Sheldrick, 2008)'
_diffrn_ambient_temperature 298.15
_diffrn_measured_fraction_theta_full 0.997
_diffrn_measured_fraction_theta_max 0.997
_diffrn_measurement_device_type 'CCD area detector'
_diffrn_measurement_method 'phi and omega scans'
_diffrn_radiation_monochromator graphite
_diffrn_radiation_type MoK\a
_diffrn_radiation_wavelength 0.71073
_diffrn_reflns_av_R_equivalents 0.0774
_diffrn_reflns_av_unetI/netI 0.0678
_diffrn_reflns_limit_h_max 14
_diffrn_reflns_limit_h_min -14
_diffrn_reflns_limit_k_max 15
_diffrn_reflns_limit_k_min -15
_diffrn_reflns_limit_l_max 46
_diffrn_reflns_limit_l_min -46
_diffrn_reflns_number 58626
_diffrn_reflns_theta_full 26.08
_diffrn_reflns_theta_max 26.08
_diffrn_reflns_theta_min 1.70
_diffrn_source 'fine-focus sealed tube'
_exptl_absorpt_coefficient_mu 0.647
_exptl_absorpt_correction_T_max 1
_exptl_absorpt_correction_T_min 0.863424
_exptl_absorpt_correction_type analytical
_exptl_absorpt_process_details
;
SADABS v.2.10 (Bruker,2003) was used for absorption correction.
R(int) was 0.0403 before and 0.0312 after correction.
The Ratio of minimum to maximum transmission is 0.8634.
The \l/2 correction factor is 0.0015.
;
_exptl_crystal_colour 'dark brown'
_exptl_crystal_density_diffrn 1.334
_exptl_crystal_density_method 'not measured'
_exptl_crystal_description 'tiny plate'
_exptl_crystal_F_000 2328
_exptl_crystal_size_max 0.21
_exptl_crystal_size_mid 0.12
_exptl_crystal_size_min 0.08
_refine_diff_density_max 0.436
_refine_diff_density_min -0.188
_refine_diff_density_rms 0.056
_refine_ls_extinction_method none
_refine_ls_goodness_of_fit_ref 0.861
_refine_ls_hydrogen_treatment constr
_refine_ls_matrix_type full
_refine_ls_number_parameters 721
_refine_ls_number_reflns 11149
_refine_ls_number_restraints 0
_refine_ls_restrained_S_all 0.861
_refine_ls_R_factor_all 0.1301
_refine_ls_R_factor_gt 0.0581
_refine_ls_shift/su_max 0.002
_refine_ls_shift/su_mean 0.000
_refine_ls_structure_factor_coef Fsqd
_refine_ls_weighting_details 'calc w=1/[\s^2^(Fo^2^)+(0.0876P)^2^+0.0000P] where P=(Fo^2^+2Fc^2^)/3'
_refine_ls_weighting_scheme calc
_refine_ls_wR_factor_gt 0.1333
_refine_ls_wR_factor_ref 0.1555
_reflns_number_gt 5150
_reflns_number_total 11149
_reflns_threshold_expression >2sigma(I)
_cod_data_source_file c5dt03407h2.cif
_cod_data_source_block Compound6
_cod_depositor_comments 'Adding full bibliography for 7037677--7037681.cif.'
_cod_database_code 7037677
_olex2_refinement_description
;
1. Fixed Uiso
 At 1.2 times of:
  All C(H) groups
2.a Aromatic/amide H refined with riding coordinates:
 C2(H2), C3(H3), C5(H5), C6(H6), C8(H8), C9(H9), C11(H11), C12(H12), C14(H14),
 C15(H15), C17(H17), C18(H18), C20(H20), C21(H21), C23(H23), C24(H24), C25(H25),
  C28(H28), C29(H29), C33(H33), C34(H34), C36(H36), C39(H39), C40(H40),
 C41(H41), C42(H42), C44(H44), C45(H45), C47(H47), C50(H50), C51(H51), C52(H52),
  C53(H53), C55(H55), C56(H56), C58(H58), C61(H61), C62(H62), C63(H63),
 C64(H64), C66(H66), C67(H67), C69(H69), C70(H70)
;
_olex2_submission_special_instructions 'No special instructions were received'

loop_
_space_group_symop_id
_space_group_symop_operation_xyz
1 'x, y, z'
2 '-x, y+1/2, -z+1/2'
3 '-x, -y, -z'
4 'x, -y-1/2, z-1/2'

loop_
_atom_site_label
_atom_site_type_symbol
_atom_site_fract_x
_atom_site_fract_y
_atom_site_fract_z
_atom_site_U_iso_or_equiv
_atom_site_adp_type
_atom_site_occupancy
_atom_site_calc_flag
_atom_site_refinement_flags_posn
C1 C 0.2686(3) 1.0043(3) 0.27300(9) 0.0656(10) Uani 1 d .
C2 C 0.2571(3) 1.0046(3) 0.30926(9) 0.0737(11) Uani 1 d .
H2 H 0.2624 1.0677 0.3219 0.088 Uiso 1 calc R
C3 C 0.2381(3) 0.9120(4) 0.32652(9) 0.0760(11) Uani 1 d .
H3 H 0.2322 0.9127 0.3510 0.091 Uiso 1 calc R
C4 C 0.2278(3) 0.8188(3) 0.30833(10) 0.0701(10) Uani 1 d .
C5 C 0.2379(3) 0.8181(3) 0.27254(11) 0.0804(11) Uani 1 d .
H5 H 0.2321 0.7547 0.2601 0.096 Uiso 1 calc R
C6 C 0.2565(3) 0.9097(4) 0.25478(10) 0.0771(11) Uani 1 d .
H6 H 0.2611 0.9083 0.2303 0.092 Uiso 1 calc R
C7 C 0.1427(4) 0.7271(3) 0.35310(10) 0.0692(10) Uani 1 d .
C8 C 0.0337(4) 0.7659(3) 0.34844(9) 0.0689(10) Uani 1 d .
H8 H 0.0056 0.7928 0.3264 0.083 Uiso 1 calc R
C9 C -0.0337(3) 0.7649(3) 0.37625(10) 0.0687(10) Uani 1 d .
H9 H -0.1067 0.7927 0.3733 0.082 Uiso 1 calc R
C10 C 0.0076(4) 0.7225(3) 0.40850(9) 0.0659(10) Uani 1 d .
C11 C 0.1178(4) 0.6858(3) 0.41326(10) 0.0741(11) Uani 1 d .
H11 H 0.1465 0.6597 0.4353 0.089 Uiso 1 calc R
C12 C 0.1859(3) 0.6877(3) 0.38534(10) 0.0763(11) Uani 1 d .
H12 H 0.2599 0.6626 0.3885 0.092 Uiso 1 calc R
C13 C -0.0007(3) 1.1044(3) 0.25927(8) 0.0584(9) Uani 1 d .
C14 C 0.0037(4) 1.2043(3) 0.27318(10) 0.0836(12) Uani 1 d .
H14 H 0.0222 1.2607 0.2590 0.100 Uiso 1 calc R
C15 C -0.0189(4) 1.2222(3) 0.30780(10) 0.0886(13) Uani 1 d .
H15 H -0.0167 1.2903 0.3170 0.106 Uiso 1 calc R
C16 C -0.0446(3) 1.1394(3) 0.32856(9) 0.0712(11) Uani 1 d .
C17 C -0.0479(3) 1.0390(3) 0.31540(9) 0.0695(10) Uani 1 d .
H17 H -0.0647 0.9826 0.3298 0.083 Uiso 1 calc R
C18 C -0.0261(3) 1.0221(3) 0.28052(8) 0.0634(9) Uani 1 d .
H18 H -0.0286 0.9539 0.2714 0.076 Uiso 1 calc R
C19 C -0.0243(4) 1.0938(3) 0.39034(9) 0.0710(11) Uani 1 d .
C20 C -0.0944(4) 1.0552(3) 0.41377(10) 0.0794(12) Uani 1 d .
H20 H -0.1713 1.0713 0.4112 0.095 Uiso 1 calc R
C21 C -0.0506(4) 0.9923(3) 0.44122(9) 0.0762(11) Uani 1 d .
H21 H -0.0988 0.9641 0.4569 0.091 Uiso 1 calc R
C22 C 0.0650(4) 0.9698(3) 0.44611(8) 0.0693(10) Uani 1 d .
C23 C 0.1344(4) 1.0101(3) 0.42209(9) 0.0748(11) Uani 1 d .
H23 H 0.2116 0.9948 0.4245 0.090 Uiso 1 calc R
C24 C 0.0894(4) 1.0738(3) 0.39414(9) 0.0789(12) Uani 1 d .
H24 H 0.1364 1.1025 0.3782 0.095 Uiso 1 calc R
C25 C 0.3531(3) 1.1687(4) 0.26933(9) 0.0753(11) Uani 1 d .
H25 H 0.3980 1.1444 0.2892 0.090 Uiso 1 calc R
C26 C 0.3709(3) 1.2747(4) 0.26005(10) 0.0751(11) Uani 1 d .
C27 C 0.4557(4) 1.3332(5) 0.28232(12) 0.0966(15) Uani 1 d .
C28 C 0.5398(4) 1.2857(5) 0.30618(11) 0.123(2) Uani 1 d .
H28 H 0.5461 1.2126 0.3070 0.148 Uiso 1 calc R
C29 C 0.6128(5) 1.3468(8) 0.32830(14) 0.175(4) Uani 1 d .
H29 H 0.6673 1.3146 0.3440 0.210 Uiso 1 calc R
C32 C 0.4572(5) 1.4422(6) 0.28028(16) 0.119(2) Uani 1 d .
C33 C 0.3847(5) 1.4951(5) 0.25463(19) 0.127(2) Uani 1 d .
H33 H 0.3868 1.5683 0.2534 0.152 Uiso 1 calc R
C34 C 0.3102(4) 1.4396(4) 0.23128(15) 0.1134(16) Uani 1 d .
H34 H 0.2665 1.4755 0.2134 0.136 Uiso 1 calc R
C35 C 0.2991(4) 1.3279(4) 0.23420(12) 0.0842(12) Uani 1 d .
C36 C -0.0384(3) 1.0305(3) 0.20231(8) 0.0545(8) Uani 1 d .
H36 H -0.1051 1.0079 0.2112 0.065 Uiso 1 calc R
C37 C -0.0214(3) 0.9966(3) 0.16723(8) 0.0516(8) Uani 1 d .
C38 C -0.1107(3) 0.9387(3) 0.14685(8) 0.0529(8) Uani 1 d .
C39 C -0.2186(3) 0.9230(3) 0.15843(9) 0.0699(10) Uani 1 d .
H39 H -0.2349 0.9506 0.1802 0.084 Uiso 1 calc R
C40 C -0.3001(3) 0.8678(3) 0.13821(9) 0.0803(12) Uani 1 d .
H40 H -0.3714 0.8596 0.1463 0.096 Uiso 1 calc R
C41 C -0.2787(4) 0.8236(4) 0.10576(10) 0.0848(12) Uani 1 d .
H41 H -0.3342 0.7843 0.0926 0.102 Uiso 1 calc R
C42 C -0.1761(3) 0.8386(3) 0.09363(10) 0.0751(11) Uani 1 d .
H42 H -0.1619 0.8108 0.0717 0.090 Uiso 1 calc R
C43 C -0.0905(3) 0.8956(3) 0.11362(8) 0.0561(9) Uani 1 d .
C44 C 0.0165(3) 0.9101(3) 0.10053(9) 0.0683(10) Uani 1 d .
H44 H 0.0301 0.8803 0.0788 0.082 Uiso 1 calc R
C45 C 0.0990(3) 0.9658(3) 0.11885(9) 0.0696(10) Uani 1 d .
H45 H 0.1683 0.9739 0.1094 0.084 Uiso 1 calc R
C46 C 0.0832(3) 1.0132(3) 0.15251(8) 0.0571(9) Uani 1 d .
C47 C -0.1646(4) 0.6967(3) 0.43392(10) 0.0707(10) Uani 1 d .
H47 H -0.1905 0.6732 0.4112 0.085 Uiso 1 calc R
C48 C -0.2473(3) 0.7008(3) 0.45947(10) 0.0704(10) Uani 1 d .
C49 C -0.3568(3) 0.6521(3) 0.45030(10) 0.0711(10) Uani 1 d .
C50 C -0.3868(4) 0.5964(4) 0.41866(12) 0.0917(13) Uani 1 d .
H50 H -0.3348 0.5916 0.4017 0.110 Uiso 1 calc R
C51 C -0.4892(4) 0.5494(4) 0.41214(14) 0.1054(15) Uani 1 d .
H51 H -0.5061 0.5130 0.3909 0.126 Uiso 1 calc R
C52 C -0.5699(4) 0.5548(4) 0.43682(15) 0.1044(15) Uani 1 d .
H52 H -0.6398 0.5216 0.4323 0.125 Uiso 1 calc R
C53 C -0.5450(4) 0.6087(4) 0.46708(14) 0.1011(15) Uani 1 d .
H53 H -0.5987 0.6128 0.4835 0.121 Uiso 1 calc R
C54 C -0.4406(4) 0.6587(3) 0.47458(11) 0.0823(12) Uani 1 d .
C55 C -0.4165(5) 0.7168(4) 0.50636(11) 0.0957(14) Uani 1 d .
H55 H -0.4722 0.7232 0.5221 0.115 Uiso 1 calc R
C56 C -0.3152(4) 0.7632(4) 0.51453(10) 0.0868(13) Uani 1 d .
H56 H -0.3037 0.8024 0.5354 0.104 Uiso 1 calc R
C57 C -0.2247(4) 0.7542(3) 0.49212(10) 0.0732(11) Uani 1 d .
C58 C 0.2040(4) 0.9192(3) 0.49224(9) 0.0729(11) Uani 1 d .
H58 H 0.2426 0.9791 0.4858 0.087 Uiso 1 calc R
C59 C 0.2584(3) 0.8564(4) 0.52034(9) 0.0754(11) Uani 1 d .
C60 C 0.3537(4) 0.9021(4) 0.54217(10) 0.0835(12) Uani 1 d .
C61 C 0.3933(4) 1.0043(5) 0.53762(13) 0.1132(17) Uani 1 d .
H61 H 0.3598 1.0450 0.5190 0.136 Uiso 1 calc R
C62 C 0.4812(5) 1.0472(5) 0.56011(16) 0.143(2) Uani 1 d .
H62 H 0.5075 1.1148 0.5560 0.171 Uiso 1 calc R
C63 C 0.5296(5) 0.9885(7) 0.58864(18) 0.148(3) Uani 1 d .
H63 H 0.5855 1.0182 0.6045 0.178 Uiso 1 calc R
C64 C 0.4960(5) 0.8896(7) 0.59331(14) 0.124(2) Uani 1 d .
H64 H 0.5318 0.8503 0.6119 0.149 Uiso 1 calc R
C65 C 0.4082(4) 0.8426(5) 0.57099(11) 0.0919(14) Uani 1 d .
C66 C 0.3710(5) 0.7374(6) 0.57557(13) 0.1092(18) Uani 1 d .
H66 H 0.4083 0.6964 0.5935 0.131 Uiso 1 calc R
C67 C 0.2847(5) 0.6953(4) 0.55520(13) 0.1026(16) Uani 1 d .
H67 H 0.2659 0.6251 0.5588 0.123 Uiso 1 calc R
C68 C 0.2198(4) 0.7538(4) 0.52809(11) 0.0847(12) Uani 1 d .
Co1 Co 0.17833(4) 1.13777(4) 0.211931(12) 0.07135(19) Uani 1 d .
Co2 Co 0.01145(5) 0.77710(5) 0.484844(13) 0.0845(2) Uani 1 d .
N1 N 0.2832(2) 1.1006(3) 0.25414(7) 0.0671(8) Uani 1 d .
N2 N 0.0278(2) 1.0893(2) 0.22352(7) 0.0594(7) Uani 1 d .
N3 N -0.0582(3) 0.7219(2) 0.43873(7) 0.0725(8) Uani 1 d .
N4 N 0.1051(3) 0.9010(2) 0.47461(7) 0.0708(8) Uani 1 d .
O1 O 0.2101(2) 0.7242(2) 0.32470(7) 0.0853(8) Uani 1 d .
O2 O -0.0708(3) 1.1595(2) 0.36339(6) 0.0900(9) Uani 1 d .
O3 O 0.16823(19) 1.0665(2) 0.16759(6) 0.0704(7) Uani 1 d .
O4 O 0.2186(2) 1.2826(2) 0.21311(8) 0.0947(9) Uani 1 d .
O5 O -0.1293(3) 0.7976(2) 0.50360(7) 0.0906(9) Uani 1 d .
O6 O 0.1322(3) 0.7081(2) 0.51204(8) 0.0998(9) Uani 1 d .
C69 C 0.5308(6) 1.5033(7) 0.30383(19) 0.176(4) Uani 1 d .
H69 H 0.5265 1.5765 0.3028 0.211 Uiso 1 calc R
C70 C 0.6050(8) 1.4584(11) 0.3271(2) 0.220(7) Uani 1 d .
H70 H 0.6519 1.4994 0.3428 0.264 Uiso 1 calc R

loop_
_atom_site_aniso_label
_atom_site_aniso_U_11
_atom_site_aniso_U_22
_atom_site_aniso_U_33
_atom_site_aniso_U_23
_atom_site_aniso_U_13
_atom_site_aniso_U_12
C1 0.062(2) 0.079(3) 0.055(2) 0.007(2) 0.0015(18) -0.009(2)
C2 0.087(3) 0.086(3) 0.047(2) -0.002(2) 0.0009(19) -0.008(2)
C3 0.090(3) 0.096(3) 0.043(2) 0.005(2) 0.0084(19) -0.010(2)
C4 0.085(3) 0.077(3) 0.050(2) 0.001(2) 0.0158(19) 0.003(2)
C5 0.100(3) 0.074(3) 0.070(3) -0.007(2) 0.025(2) 0.000(2)
C6 0.093(3) 0.091(3) 0.050(2) -0.004(2) 0.017(2) -0.005(2)
C7 0.090(3) 0.060(2) 0.059(2) -0.0056(19) 0.016(2) 0.000(2)
C8 0.098(3) 0.062(2) 0.046(2) -0.0003(18) 0.005(2) 0.005(2)
C9 0.084(3) 0.065(2) 0.058(2) -0.0047(19) 0.008(2) 0.001(2)
C10 0.087(3) 0.064(2) 0.048(2) -0.0056(18) 0.014(2) -0.006(2)
C11 0.087(3) 0.083(3) 0.053(2) 0.006(2) 0.008(2) 0.002(2)
C12 0.080(3) 0.082(3) 0.066(3) 0.007(2) 0.006(2) 0.012(2)
C13 0.066(2) 0.061(2) 0.0447(19) 0.0012(18) -0.0082(17) -0.0078(18)
C14 0.136(4) 0.064(3) 0.047(2) 0.007(2) -0.008(2) -0.017(2)
C15 0.156(4) 0.055(3) 0.051(2) -0.003(2) -0.006(2) -0.006(3)
C16 0.098(3) 0.073(3) 0.0395(19) -0.006(2) -0.0106(18) 0.010(2)
C17 0.108(3) 0.056(2) 0.045(2) 0.0001(18) 0.0069(19) 0.000(2)
C18 0.089(3) 0.053(2) 0.047(2) -0.0056(18) 0.0045(18) -0.0050(19)
C19 0.100(3) 0.068(3) 0.042(2) -0.0087(19) -0.004(2) 0.012(2)
C20 0.094(3) 0.096(3) 0.049(2) -0.002(2) 0.011(2) 0.019(2)
C21 0.089(3) 0.093(3) 0.048(2) -0.001(2) 0.016(2) 0.006(2)
C22 0.096(3) 0.075(3) 0.0359(19) -0.0065(18) 0.001(2) -0.006(2)
C23 0.082(3) 0.093(3) 0.048(2) 0.001(2) 0.000(2) -0.010(2)
C24 0.109(4) 0.086(3) 0.042(2) 0.003(2) 0.006(2) -0.011(3)
C25 0.058(2) 0.117(4) 0.051(2) 0.000(2) 0.0042(18) -0.015(2)
C26 0.071(3) 0.100(3) 0.055(2) -0.011(2) 0.007(2) -0.031(3)
C27 0.088(3) 0.139(5) 0.068(3) -0.030(3) 0.033(3) -0.053(3)
C28 0.081(3) 0.235(7) 0.054(3) -0.015(3) 0.008(2) -0.073(4)
C29 0.107(4) 0.367(12) 0.052(3) -0.025(5) 0.015(3) -0.127(7)
C32 0.098(4) 0.168(7) 0.100(4) -0.057(4) 0.053(3) -0.067(4)
C33 0.107(4) 0.110(5) 0.172(6) -0.053(5) 0.057(4) -0.057(4)
C34 0.094(4) 0.096(4) 0.152(5) 0.003(3) 0.021(3) -0.018(3)
C35 0.081(3) 0.077(3) 0.096(3) 0.003(3) 0.016(3) -0.028(2)
C36 0.058(2) 0.059(2) 0.0460(19) 0.0056(17) 0.0024(16) -0.0032(17)
C37 0.058(2) 0.059(2) 0.0374(17) 0.0023(16) -0.0003(15) -0.0057(17)
C38 0.061(2) 0.057(2) 0.0403(18) 0.0043(16) 0.0027(16) -0.0016(17)
C39 0.065(2) 0.097(3) 0.047(2) -0.013(2) 0.0070(18) -0.013(2)
C40 0.060(2) 0.121(4) 0.060(2) -0.014(2) 0.0080(19) -0.020(2)
C41 0.077(3) 0.117(4) 0.060(2) -0.023(2) 0.006(2) -0.028(3)
C42 0.080(3) 0.091(3) 0.055(2) -0.019(2) 0.011(2) -0.013(2)
C43 0.062(2) 0.063(2) 0.0436(18) -0.0033(17) 0.0063(17) -0.0045(18)
C44 0.079(3) 0.079(3) 0.048(2) -0.0065(19) 0.013(2) -0.009(2)
C45 0.065(2) 0.089(3) 0.057(2) 0.002(2) 0.0149(19) -0.009(2)
C46 0.062(2) 0.064(2) 0.0447(19) 0.0055(17) -0.0002(17) -0.0103(19)
C47 0.089(3) 0.069(3) 0.056(2) -0.0053(19) 0.013(2) 0.001(2)
C48 0.085(3) 0.071(3) 0.056(2) 0.004(2) 0.015(2) 0.003(2)
C49 0.079(3) 0.073(3) 0.061(2) 0.000(2) 0.009(2) 0.013(2)
C50 0.071(3) 0.110(4) 0.097(3) -0.022(3) 0.021(2) -0.001(3)
C51 0.089(4) 0.117(4) 0.110(4) -0.023(3) 0.011(3) 0.009(3)
C52 0.077(3) 0.115(4) 0.121(4) 0.002(3) 0.011(3) -0.003(3)
C53 0.083(4) 0.128(4) 0.094(4) 0.016(3) 0.014(3) 0.013(3)
C54 0.083(3) 0.092(3) 0.073(3) 0.016(2) 0.012(2) 0.008(3)
C55 0.104(4) 0.128(4) 0.059(3) 0.014(3) 0.025(3) 0.015(3)
C56 0.106(4) 0.108(4) 0.049(2) 0.006(2) 0.021(2) 0.018(3)
C57 0.097(3) 0.076(3) 0.049(2) 0.010(2) 0.019(2) 0.006(2)
C58 0.094(3) 0.081(3) 0.044(2) 0.000(2) 0.010(2) 0.005(2)
C59 0.085(3) 0.101(3) 0.041(2) 0.005(2) 0.0085(19) 0.016(3)
C60 0.090(3) 0.101(4) 0.058(2) -0.006(2) 0.004(2) 0.027(3)
C61 0.110(4) 0.127(5) 0.095(3) -0.004(3) -0.032(3) 0.013(4)
C62 0.130(5) 0.143(5) 0.143(5) -0.014(4) -0.051(4) 0.002(4)
C63 0.121(5) 0.172(7) 0.138(5) -0.018(5) -0.062(4) 0.023(5)
C64 0.102(4) 0.182(6) 0.084(4) -0.005(4) -0.015(3) 0.054(4)
C65 0.080(3) 0.140(5) 0.056(3) 0.004(3) 0.005(2) 0.040(3)
C66 0.098(4) 0.159(6) 0.072(3) 0.041(3) 0.018(3) 0.044(4)
C67 0.100(4) 0.131(4) 0.081(3) 0.044(3) 0.032(3) 0.028(3)
C68 0.099(3) 0.103(4) 0.056(3) 0.017(3) 0.023(2) 0.016(3)
Co1 0.0739(4) 0.0847(4) 0.0528(3) 0.0073(3) -0.0085(2) -0.0248(3)
Co2 0.1053(5) 0.0995(5) 0.0489(3) 0.0045(3) 0.0092(3) -0.0105(3)
N1 0.0603(19) 0.087(2) 0.0529(17) -0.0006(17) 0.0000(15) -0.0158(17)
N2 0.0712(19) 0.0642(18) 0.0412(15) 0.0004(14) -0.0038(14) -0.0109(15)
N3 0.088(2) 0.076(2) 0.0546(18) 0.0010(16) 0.0138(17) -0.0025(19)
N4 0.094(2) 0.080(2) 0.0379(16) 0.0012(15) 0.0024(16) 0.0002(18)
O1 0.112(2) 0.080(2) 0.0690(17) 0.0071(15) 0.0364(16) 0.0137(16)
O2 0.142(2) 0.0838(19) 0.0422(14) -0.0072(13) 0.0007(15) 0.0352(17)
O3 0.0627(15) 0.0911(19) 0.0564(14) -0.0010(13) 0.0006(12) -0.0224(14)
O4 0.0895(19) 0.086(2) 0.102(2) 0.0159(16) -0.0251(17) -0.0314(16)
O5 0.109(2) 0.111(2) 0.0549(15) -0.0140(15) 0.0217(16) -0.0206(19)
O6 0.123(3) 0.097(2) 0.078(2) 0.0225(17) 0.0057(19) -0.004(2)
C69 0.154(6) 0.262(10) 0.125(5) -0.111(7) 0.078(5) -0.143(7)
C70 0.178(8) 0.378(16) 0.115(6) -0.118(9) 0.073(5) -0.196(11)

loop_
_atom_type_symbol
_atom_type_description
_atom_type_scat_dispersion_real
_atom_type_scat_dispersion_imag
_atom_type_scat_source
C C 0.0033 0.0016 'International Tables Vol C Tables 4.2.6.8 and 6.1.1.4'
H H 0.0000 0.0000 'International Tables Vol C Tables 4.2.6.8 and 6.1.1.4'
Co Co 0.3494 0.9721 'International Tables Vol C Tables 4.2.6.8 and 6.1.1.4'
N N 0.0061 0.0033 'International Tables Vol C Tables 4.2.6.8 and 6.1.1.4'
O O 0.0106 0.0060 'International Tables Vol C Tables 4.2.6.8 and 6.1.1.4'

loop_
_geom_angle_atom_site_label_1
_geom_angle_atom_site_label_2
_geom_angle_atom_site_label_3
_geom_angle
C2 C1 N1 121.0(4)
C6 C1 C2 118.4(4)
C6 C1 N1 120.4(3)
C1 C2 H2 119.9
C3 C2 C1 120.1(4)
C3 C2 H2 119.9
C2 C3 H3 119.5
C4 C3 C2 120.9(3)
C4 C3 H3 119.5
C3 C4 C5 119.3(4)
C3 C4 O1 122.7(3)
C5 C4 O1 118.0(4)
C4 C5 H5 119.6
C4 C5 C6 120.7(4)
C6 C5 H5 119.6
C1 C6 H6 119.8
C5 C6 C1 120.5(3)
C5 C6 H6 119.8
C8 C7 O1 120.6(3)
C12 C7 C8 120.8(4)
C12 C7 O1 118.6(4)
C7 C8 H8 119.9
C9 C8 C7 120.2(3)
C9 C8 H8 119.9
C8 C9 H9 120.3
C10 C9 C8 119.5(4)
C10 C9 H9 120.3
C9 C10 C11 120.0(3)
C9 C10 N3 121.8(4)
C11 C10 N3 118.1(3)
C10 C11 H11 119.8
C12 C11 C10 120.4(4)
C12 C11 H11 119.8
C7 C12 C11 119.1(4)
C7 C12 H12 120.5
C11 C12 H12 120.5
C14 C13 N2 118.6(3)
C18 C13 C14 119.0(3)
C18 C13 N2 122.3(3)
C13 C14 H14 119.6
C13 C14 C15 120.8(4)
C15 C14 H14 119.6
C14 C15 H15 120.3
C16 C15 C14 119.5(4)
C16 C15 H15 120.3
C15 C16 C17 120.7(3)
C15 C16 O2 118.7(3)
C17 C16 O2 120.6(4)
C16 C17 H17 120.4
C16 C17 C18 119.3(3)
C18 C17 H17 120.4
C13 C18 C17 120.8(3)
C13 C18 H18 119.6
C17 C18 H18 119.6
C20 C19 C24 121.4(4)
C20 C19 O2 117.9(4)
C24 C19 O2 120.6(4)
C19 C20 H20 120.3
C19 C20 C21 119.3(4)
C21 C20 H20 120.3
C20 C21 H21 119.4
C20 C21 C22 121.2(4)
C22 C21 H21 119.4
C21 C22 N4 118.6(4)
C23 C22 C21 118.5(3)
C23 C22 N4 122.9(4)
C22 C23 H23 119.9
C22 C23 C24 120.1(4)
C24 C23 H23 119.9
C19 C24 C23 119.4(4)
C19 C24 H24 120.3
C23 C24 H24 120.3
C26 C25 H25 115.4
N1 C25 H25 115.4
N1 C25 C26 129.2(4)
C25 C26 C27 117.1(4)
C35 C26 C25 122.3(4)
C35 C26 C27 119.9(5)
C28 C27 C26 124.0(5)
C32 C27 C26 119.3(5)
C32 C27 C28 116.7(5)
C27 C28 H28 119.7
C29 C28 C27 120.6(7)
C29 C28 H28 119.7
C28 C29 H29 119.8
C28 C29 C70 120.4(8)
C70 C29 H29 119.8
C27 C32 C33 120.4(5)
C27 C32 C69 121.5(8)
C33 C32 C69 118.1(8)
C32 C33 H33 119.7
C34 C33 C32 120.6(6)
C34 C33 H33 119.7
C33 C34 H34 119.5
C33 C34 C35 121.0(5)
C35 C34 H34 119.5
C26 C35 C34 118.4(4)
O4 C35 C26 124.6(4)
O4 C35 C34 117.0(4)
C37 C36 H36 116.0
N2 C36 H36 116.0
N2 C36 C37 127.9(3)
C36 C37 C38 119.1(3)
C46 C37 C36 121.5(3)
C46 C37 C38 119.3(3)
C39 C38 C37 123.3(3)
C39 C38 C43 117.2(3)
C43 C38 C37 119.5(3)
C38 C39 H39 119.5
C40 C39 C38 121.1(3)
C40 C39 H39 119.5
C39 C40 H40 119.3
C39 C40 C41 121.3(3)
C41 C40 H40 119.3
C40 C41 H41 120.5
C42 C41 C40 119.0(4)
C42 C41 H41 120.5
C41 C42 H42 119.4
C41 C42 C43 121.2(3)
C43 C42 H42 119.4
C38 C43 C44 119.5(3)
C42 C43 C38 120.2(3)
C42 C43 C44 120.3(3)
C43 C44 H44 119.3
C45 C44 C43 121.4(3)
C45 C44 H44 119.3
C44 C45 H45 119.1
C44 C45 C46 121.8(3)
C46 C45 H45 119.1
C37 C46 C45 118.4(3)
O3 C46 C37 125.1(3)
O3 C46 C45 116.5(3)
C48 C47 H47 116.1
N3 C47 H47 116.1
N3 C47 C48 127.7(4)
C47 C48 C49 118.4(3)
C57 C48 C47 121.2(4)
C57 C48 C49 120.4(4)
C50 C49 C48 124.6(4)
C50 C49 C54 116.3(4)
C54 C49 C48 119.2(4)
C49 C50 H50 119.1
C51 C50 C49 121.8(4)
C51 C50 H50 119.1
C50 C51 H51 119.5
C50 C51 C52 121.0(5)
C52 C51 H51 119.5
C51 C52 H52 120.6
C53 C52 C51 118.9(5)
C53 C52 H52 120.6
C52 C53 H53 119.2
C52 C53 C54 121.7(5)
C54 C53 H53 119.2
C53 C54 C49 120.3(4)
C53 C54 C55 120.9(5)
C55 C54 C49 118.8(4)
C54 C55 H55 119.1
C56 C55 C54 121.8(4)
C56 C55 H55 119.1
C55 C56 H56 119.0
C55 C56 C57 122.1(4)
C57 C56 H56 119.0
C48 C57 C56 117.6(4)
O5 C57 C48 125.8(4)
O5 C57 C56 116.5(4)
C59 C58 H58 116.7
N4 C58 H58 116.7
N4 C58 C59 126.6(4)
C58 C59 C60 118.0(4)
C68 C59 C58 122.2(4)
C68 C59 C60 119.8(4)
C61 C60 C59 123.6(4)
C61 C60 C65 116.9(5)
C65 C60 C59 119.5(5)
C60 C61 H61 119.0
C60 C61 C62 122.0(5)
C62 C61 H61 119.0
C61 C62 H62 120.2
C63 C62 C61 119.6(6)
C63 C62 H62 120.2
C62 C63 H63 120.0
C64 C63 C62 120.1(6)
C64 C63 H63 120.0
C63 C64 H64 118.9
C63 C64 C65 122.2(6)
C65 C64 H64 118.9
C64 C65 C60 119.2(6)
C64 C65 C66 123.0(5)
C66 C65 C60 117.8(5)
C65 C66 H66 118.8
C67 C66 C65 122.5(5)
C67 C66 H66 118.8
C66 C67 H67 118.8
C66 C67 C68 122.4(5)
C68 C67 H67 118.8
C59 C68 C67 117.5(5)
O6 C68 C59 125.2(4)
O6 C68 C67 117.2(5)
N2 Co1 N1 105.06(11)
O3 Co1 N1 125.32(12)
O3 Co1 N2 93.62(11)
O3 Co1 O4 118.52(12)
O4 Co1 N1 94.27(13)
O4 Co1 N2 121.76(13)
N3 Co2 N4 107.70(12)
O5 Co2 N3 93.87(13)
O5 Co2 N4 119.57(13)
O5 Co2 O6 120.63(12)
O6 Co2 N3 122.91(14)
O6 Co2 N4 93.62(14)
C1 N1 Co1 120.4(2)
C25 N1 C1 116.9(3)
C25 N1 Co1 121.6(3)
C13 N2 Co1 117.7(2)
C36 N2 C13 118.2(3)
C36 N2 Co1 123.2(2)
C10 N3 Co2 118.8(3)
C47 N3 C10 118.8(3)
C47 N3 Co2 122.0(3)
C22 N4 Co2 118.5(3)
C58 N4 C22 119.4(3)
C58 N4 Co2 122.1(3)
C4 O1 C7 116.4(3)
C19 O2 C16 118.0(3)
C46 O3 Co1 128.1(2)
C35 O4 Co1 127.1(3)
C57 O5 Co2 126.1(2)
C68 O6 Co2 125.5(3)
C32 C69 H69 119.4
C70 C69 C32 121.1(11)
C70 C69 H69 119.4
C29 C70 H70 120.3
C69 C70 C29 119.4(8)
C69 C70 H70 120.3

loop_
_geom_bond_atom_site_label_1
_geom_bond_atom_site_label_2
_geom_bond_distance
C1 C2 1.385(5)
C1 C6 1.384(5)
C1 N1 1.431(4)
C2 H2 0.9300
C2 C3 1.370(5)
C3 H3 0.9300
C3 C4 1.367(5)
C4 C5 1.365(5)
C4 O1 1.373(4)
C5 H5 0.9300
C5 C6 1.368(5)
C6 H6 0.9300
C7 C8 1.377(5)
C7 C12 1.368(5)
C7 O1 1.394(4)
C8 H8 0.9300
C8 C9 1.376(5)
C9 H9 0.9300
C9 C10 1.376(5)
C10 C11 1.382(5)
C10 N3 1.438(4)
C11 H11 0.9300
C11 C12 1.384(5)
C12 H12 0.9300
C13 C14 1.370(5)
C13 C18 1.365(4)
C13 N2 1.432(4)
C14 H14 0.9300
C14 C15 1.375(5)
C15 H15 0.9300
C15 C16 1.360(5)
C16 C17 1.366(5)
C16 O2 1.400(4)
C17 H17 0.9300
C17 C18 1.379(4)
C18 H18 0.9300
C19 C20 1.358(5)
C19 C24 1.364(5)
C19 O2 1.387(4)
C20 H20 0.9300
C20 C21 1.369(5)
C21 H21 0.9300
C21 C22 1.393(5)
C22 C23 1.377(5)
C22 N4 1.430(4)
C23 H23 0.9300
C23 C24 1.394(5)
C24 H24 0.9300
C25 H25 0.9300
C25 C26 1.410(6)
C25 N1 1.292(4)
C26 C27 1.451(6)
C26 C35 1.404(6)
C27 C28 1.412(7)
C27 C32 1.384(8)
C28 H28 0.9300
C28 C29 1.381(7)
C29 H29 0.9300
C29 C70 1.419(14)
C32 C33 1.402(8)
C32 C69 1.415(8)
C33 H33 0.9300
C33 C34 1.380(7)
C34 H34 0.9300
C34 C35 1.427(6)
C35 O4 1.315(5)
C36 H36 0.9300
C36 C37 1.422(4)
C36 N2 1.302(4)
C37 C38 1.447(4)
C37 C46 1.419(4)
C38 C39 1.402(5)
C38 C43 1.407(4)
C39 H39 0.9300
C39 C40 1.365(5)
C40 H40 0.9300
C40 C41 1.390(5)
C41 H41 0.9300
C41 C42 1.351(5)
C42 H42 0.9300
C42 C43 1.405(5)
C43 C44 1.414(5)
C44 H44 0.9300
C44 C45 1.343(5)
C45 H45 0.9300
C45 C46 1.431(5)
C46 O3 1.299(4)
C47 H47 0.9300
C47 C48 1.436(5)
C47 N3 1.296(5)
C48 C49 1.448(5)
C48 C57 1.408(5)
C49 C50 1.403(5)
C49 C54 1.413(5)
C50 H50 0.9300
C50 C51 1.353(6)
C51 H51 0.9300
C51 C52 1.396(6)
C52 H52 0.9300
C52 C53 1.338(6)
C53 H53 0.9300
C53 C54 1.395(6)
C54 C55 1.412(6)
C55 H55 0.9300
C55 C56 1.346(6)
C56 H56 0.9300
C56 C57 1.429(5)
C57 O5 1.294(5)
C58 H58 0.9300
C58 C59 1.429(5)
C58 N4 1.311(5)
C59 C60 1.454(6)
C59 C68 1.418(6)
C60 C61 1.394(6)
C60 C65 1.426(6)
C61 H61 0.9300
C61 C62 1.391(7)
C62 H62 0.9300
C62 C63 1.387(8)
C63 H63 0.9300
C63 C64 1.332(8)
C64 H64 0.9300
C64 C65 1.407(7)
C65 C66 1.420(7)
C66 H66 0.9300
C66 C67 1.331(7)
C67 H67 0.9300
C67 C68 1.428(6)
C68 O6 1.288(5)
Co1 N1 1.981(3)
Co1 N2 1.972(3)
Co1 O3 1.893(2)
Co1 O4 1.897(3)
Co2 N3 1.980(3)
Co2 N4 1.981(3)
Co2 O5 1.888(3)
Co2 O6 1.894(3)
C69 H69 0.9300
C69 C70 1.313(15)
C70 H70 0.9300

loop_
_geom_torsion_atom_site_label_1
_geom_torsion_atom_site_label_2
_geom_torsion_atom_site_label_3
_geom_torsion_atom_site_label_4
_geom_torsion
C1 C2 C3 C4 -1.4(6)
C2 C1 C6 C5 -2.4(6)
C2 C1 N1 C25 43.5(5)
C2 C1 N1 Co1 -124.5(3)
C2 C3 C4 C5 0.7(6)
C2 C3 C4 O1 179.2(4)
C3 C4 C5 C6 -0.9(6)
C3 C4 O1 C7 35.1(5)
C4 C5 C6 C1 1.8(6)
C5 C4 O1 C7 -146.5(4)
C6 C1 C2 C3 2.1(6)
C6 C1 N1 C25 -141.6(4)
C6 C1 N1 Co1 50.3(4)
C7 C8 C9 C10 -1.6(5)
C8 C7 C12 C11 0.9(6)
C8 C7 O1 C4 57.5(5)
C8 C9 C10 C11 3.0(5)
C8 C9 C10 N3 178.3(3)
C9 C10 C11 C12 -2.5(6)
C9 C10 N3 C47 43.4(5)
C9 C10 N3 Co2 -128.9(3)
C10 C11 C12 C7 0.5(6)
C11 C10 N3 C47 -141.2(4)
C11 C10 N3 Co2 46.5(4)
C12 C7 C8 C9 -0.4(6)
C12 C7 O1 C4 -124.5(4)
C13 C14 C15 C16 0.8(7)
C14 C13 C18 C17 0.5(5)
C14 C13 N2 C36 -134.0(4)
C14 C13 N2 Co1 56.6(4)
C14 C15 C16 C17 0.1(7)
C14 C15 C16 O2 -178.1(4)
C15 C16 C17 C18 -0.7(6)
C15 C16 O2 C19 -136.8(4)
C16 C17 C18 C13 0.4(6)
C17 C16 O2 C19 45.0(5)
C18 C13 C14 C15 -1.1(6)
C18 C13 N2 C36 49.6(5)
C18 C13 N2 Co1 -119.8(3)
C19 C20 C21 C22 1.9(6)
C20 C19 C24 C23 1.8(6)
C20 C19 O2 C16 -132.4(4)
C20 C21 C22 C23 -1.7(6)
C20 C21 C22 N4 -178.1(3)
C21 C22 C23 C24 1.4(5)
C21 C22 N4 C58 -143.5(4)
C21 C22 N4 Co2 38.9(4)
C22 C23 C24 C19 -1.5(6)
C23 C22 N4 C58 40.1(5)
C23 C22 N4 Co2 -137.4(3)
C24 C19 C20 C21 -2.0(6)
C24 C19 O2 C16 51.1(5)
C25 C26 C27 C28 17.0(6)
C25 C26 C27 C32 -163.8(4)
C25 C26 C35 C34 168.3(4)
C25 C26 C35 O4 -9.1(6)
C26 C25 N1 C1 -169.0(4)
C26 C25 N1 Co1 -1.1(5)
C26 C27 C28 C29 -175.5(4)
C26 C27 C32 C33 -6.0(7)
C26 C27 C32 C69 173.8(4)
C26 C35 O4 Co1 0.2(6)
C27 C26 C35 C34 -1.6(6)
C27 C26 C35 O4 -178.9(4)
C27 C28 C29 C70 -0.6(8)
C27 C32 C33 C34 0.6(8)
C27 C32 C69 C70 3.9(9)
C28 C27 C32 C33 173.2(4)
C28 C27 C32 C69 -7.0(7)
C28 C29 C70 C69 -2.8(12)
C32 C27 C28 C29 5.3(6)
C32 C33 C34 C35 4.5(8)
C32 C69 C70 C29 1.2(12)
C33 C32 C69 C70 -176.3(7)
C33 C34 C35 C26 -3.9(7)
C33 C34 C35 O4 173.6(4)
C34 C35 O4 Co1 -177.2(3)
C35 C26 C27 C28 -172.7(4)
C35 C26 C27 C32 6.5(6)
C36 C37 C38 C39 6.7(5)
C36 C37 C38 C43 -173.6(3)
C36 C37 C46 C45 172.5(3)
C36 C37 C46 O3 -5.7(5)
C37 C36 N2 C13 -173.4(3)
C37 C36 N2 Co1 -4.7(5)
C37 C38 C39 C40 180.0(4)
C37 C38 C43 C42 179.6(3)
C37 C38 C43 C44 -0.4(5)
C37 C46 O3 Co1 -0.9(5)
C38 C37 C46 C45 -4.0(5)
C38 C37 C46 O3 177.7(3)
C38 C39 C40 C41 1.1(6)
C38 C43 C44 C45 -1.2(5)
C39 C38 C43 C42 -0.7(5)
C39 C38 C43 C44 179.4(3)
C39 C40 C41 C42 -2.0(7)
C40 C41 C42 C43 1.6(6)
C41 C42 C43 C38 -0.3(6)
C41 C42 C43 C44 179.7(4)
C42 C43 C44 C45 178.8(4)
C43 C38 C39 C40 0.2(5)
C43 C44 C45 C46 0.2(6)
C44 C45 C46 C37 2.5(5)
C44 C45 C46 O3 -179.1(3)
C45 C46 O3 Co1 -179.2(2)
C46 C37 C38 C39 -176.7(3)
C46 C37 C38 C43 3.0(5)
C47 C48 C49 C50 3.1(6)
C47 C48 C49 C54 -177.7(3)
C47 C48 C57 C56 174.1(3)
C47 C48 C57 O5 -4.8(6)
C48 C47 N3 C10 -173.6(3)
C48 C47 N3 Co2 -1.6(6)
C48 C49 C50 C51 177.6(4)
C48 C49 C54 C53 -177.2(4)
C48 C49 C54 C55 2.8(6)
C48 C57 O5 Co2 -13.7(6)
C49 C48 C57 C56 -3.4(5)
C49 C48 C57 O5 177.7(4)
C49 C50 C51 C52 0.2(7)
C49 C54 C55 C56 -1.9(6)
C50 C49 C54 C53 2.0(6)
C50 C49 C54 C55 -177.9(4)
C50 C51 C52 C53 0.8(8)
C51 C52 C53 C54 -0.4(7)
C52 C53 C54 C49 -1.1(7)
C52 C53 C54 C55 178.8(5)
C53 C54 C55 C56 178.1(4)
C54 C49 C50 C51 -1.6(6)
C54 C55 C56 C57 -1.8(7)
C55 C56 C57 C48 4.4(6)
C55 C56 C57 O5 -176.6(4)
C56 C57 O5 Co2 167.4(3)
C57 C48 C49 C50 -179.3(4)
C57 C48 C49 C54 -0.1(5)
C58 C59 C60 C61 1.3(6)
C58 C59 C60 C65 178.4(3)
C58 C59 C68 C67 176.1(4)
C58 C59 C68 O6 -2.3(6)
C59 C58 N4 C22 -177.4(3)
C59 C58 N4 Co2 0.0(5)
C59 C60 C61 C62 176.8(5)
C59 C60 C65 C64 -176.3(4)
C59 C60 C65 C66 4.2(6)
C59 C68 O6 Co2 -19.2(6)
C60 C59 C68 C67 -6.2(5)
C60 C59 C68 O6 175.5(4)
C60 C61 C62 C63 -1.9(9)
C60 C65 C66 C67 -3.3(7)
C61 C60 C65 C64 1.0(6)
C61 C60 C65 C66 -178.5(4)
C61 C62 C63 C64 3.6(10)
C62 C63 C64 C65 -3.0(10)
C63 C64 C65 C60 0.6(8)
C63 C64 C65 C66 -179.8(6)
C64 C65 C66 C67 177.1(5)
C65 C60 C61 C62 -0.3(7)
C65 C66 C67 C68 -2.5(7)
C66 C67 C68 C59 7.3(6)
C66 C67 C68 O6 -174.2(4)
C67 C68 O6 Co2 162.4(3)
C68 C59 C60 C61 -176.5(4)
C68 C59 C60 C65 0.6(6)
N1 C1 C2 C3 177.1(3)
N1 C1 C6 C5 -177.3(3)
N1 C25 C26 C27 179.8(4)
N1 C25 C26 C35 9.7(6)
N1 Co1 N2 C13 39.6(3)
N1 Co1 N2 C36 -129.2(3)
N1 Co1 O3 C46 115.1(3)
N1 Co1 O4 C35 5.9(3)
N2 C13 C14 C15 -177.6(4)
N2 C13 C18 C17 176.9(3)
N2 C36 C37 C38 -174.6(3)
N2 C36 C37 C46 8.8(5)
N2 Co1 N1 C1 37.5(3)
N2 Co1 N1 C25 -129.9(3)
N2 Co1 O3 C46 3.8(3)
N2 Co1 O4 C35 116.6(3)
N3 C10 C11 C12 -177.9(3)
N3 C47 C48 C49 -169.6(4)
N3 C47 C48 C57 12.9(6)
N3 Co2 N4 C22 36.8(3)
N3 Co2 N4 C58 -140.6(3)
N3 Co2 O5 C57 18.9(3)
N3 Co2 O6 C68 137.8(3)
N4 C22 C23 C24 177.8(3)
N4 C58 C59 C60 -165.5(4)
N4 C58 C59 C68 12.3(6)
N4 Co2 N3 C10 38.0(3)
N4 Co2 N3 C47 -134.1(3)
N4 Co2 O5 C57 131.8(3)
N4 Co2 O6 C68 24.0(3)
O1 C4 C5 C6 -179.5(4)
O1 C7 C8 C9 177.6(3)
O1 C7 C12 C11 -177.1(3)
O2 C16 C17 C18 177.4(3)
O2 C19 C20 C21 -178.4(3)
O2 C19 C24 C23 178.1(3)
O3 Co1 N1 C1 -68.2(3)
O3 Co1 N1 C25 124.3(3)
O3 Co1 N2 C13 167.7(2)
O3 Co1 N2 C36 -1.1(3)
O3 Co1 O4 C35 -128.5(3)
O4 Co1 N1 C1 162.0(3)
O4 Co1 N1 C25 -5.4(3)
O4 Co1 N2 C13 -65.3(3)
O4 Co1 N2 C36 125.9(3)
O4 Co1 O3 C46 -125.6(3)
O5 Co2 N3 C10 160.7(3)
O5 Co2 N3 C47 -11.3(3)
O5 Co2 N4 C22 -68.4(3)
O5 Co2 N4 C58 114.1(3)
O5 Co2 O6 C68 -103.8(3)
O6 Co2 N3 C10 -68.6(3)
O6 Co2 N3 C47 119.4(3)
O6 Co2 N4 C22 163.1(3)
O6 Co2 N4 C58 -14.4(3)
O6 Co2 O5 C57 -113.3(3)
C69 C32 C33 C34 -179.2(5)

loop_
_smtbx_masks_void_nr
_smtbx_masks_void_average_x
_smtbx_masks_void_average_y
_smtbx_masks_void_average_z
_smtbx_masks_void_volume
_smtbx_masks_void_count_electrons
1 0.000 0.000 0.000 86.8 1.7
2 0.000 0.500 0.500 86.8 1.7
3 0.415 0.127 0.649 132.5 8.7
4 0.415 0.373 0.149 132.5 8.7
5 0.585 0.627 0.851 132.5 8.7
6 0.585 0.873 0.351 132.5 8.7
